data_1507430
loop_
_publ_author_name
'Werz, Daniel B.'
'Staeb, Tobias H.'
'Benisch, Christoph'
'Rausch, Bernhard J.'
'Rominger, Frank'
'Gleiter, Rolf'

_publ_section_title
;
 Self-Organization of Chalcogen-Containing Cyclic Alkynes and Alkenes To
 Yield Columnar Structures
;
_journal_issue 3
_journal_name_full 'Organic Letters'
_journal_page_first 339
_journal_paper_doi 10.1021/ol016953z
_journal_volume 4
_journal_year 2002
_chemical_formula_sum 'C14 H20 Se4'
_chemical_formula_weight 504.14
_chemical_name_systematic
;
   ?
;
_space_group_IT_number 14
_symmetry_cell_setting monoclinic
_symmetry_space_group_name_Hall '-P 2ybc'
_symmetry_space_group_name_H-M 'P 1 21/c 1'
_atom_sites_solution_hydrogens geom
_atom_sites_solution_primary direct
_atom_sites_solution_secondary difmap
_audit_creation_method SHELXL-97
_cell_angle_alpha 90.00
_cell_angle_beta 91.9070(10)
_cell_angle_gamma 90.00
_cell_formula_units_Z 2
_cell_length_a 4.637
_cell_length_b 17.2194(3)
_cell_length_c 10.3998(2)
_cell_measurement_temperature 200(2)
_cell_volume 829.93(2)
_computing_cell_refinement 'Bruker SMART'
_computing_data_collection 'Bruker SMART'
_computing_data_reduction 'Bruker SHELXTL'
_computing_molecular_graphics 'Bruker SHELXTL'
_computing_publication_material 'Bruker SHELXTL'
_computing_structure_refinement 'SHELXL-97 (Sheldrick, 1997)'
_computing_structure_solution 'SHELXS-97 (Sheldrick, 1990)'
_diffrn_ambient_temperature 200(2)
_diffrn_measured_fraction_theta_full 0.999
_diffrn_measured_fraction_theta_max 0.999
_diffrn_measurement_device_type 'CCD area detector'
_diffrn_measurement_method 'phi and omega scans'
_diffrn_radiation_monochromator graphite
_diffrn_radiation_source 'fine-focus sealed tube'
_diffrn_radiation_type MoK\a
_diffrn_radiation_wavelength 0.71073
_diffrn_reflns_av_R_equivalents 0.0381
_diffrn_reflns_av_sigmaI/netI 0.0251
_diffrn_reflns_limit_h_max 6
_diffrn_reflns_limit_h_min -5
_diffrn_reflns_limit_k_max 22
_diffrn_reflns_limit_k_min -22
_diffrn_reflns_limit_l_max 13
_diffrn_reflns_limit_l_min -13
_diffrn_reflns_number 8490
_diffrn_reflns_theta_full 27.47
_diffrn_reflns_theta_max 27.47
_diffrn_reflns_theta_min 2.29
_exptl_absorpt_coefficient_mu 8.823
_exptl_absorpt_correction_T_max 0.53
_exptl_absorpt_correction_T_min 0.29
_exptl_absorpt_correction_type multi-scan
_exptl_absorpt_process_details 'Blessing, Acta Cryst. (1995) A51 33-38.'
_exptl_crystal_colour colorless
_exptl_crystal_density_diffrn 2.017
_exptl_crystal_density_method 'not measured'
_exptl_crystal_description polyhedron
_exptl_crystal_F_000 480
_exptl_crystal_size_max .40
_exptl_crystal_size_mid .10
_exptl_crystal_size_min .10
_refine_diff_density_max 1.535
_refine_diff_density_min -0.530
_refine_diff_density_rms 0.136
_refine_ls_extinction_method none
_refine_ls_goodness_of_fit_ref 1.081
_refine_ls_hydrogen_treatment noref
_refine_ls_matrix_type full
_refine_ls_number_parameters 82
_refine_ls_number_reflns 1888
_refine_ls_number_restraints 0
_refine_ls_restrained_S_all 1.081
_refine_ls_R_factor_all 0.0481
_refine_ls_R_factor_gt 0.0383
_refine_ls_shift/su_max 0.001
_refine_ls_shift/su_mean 0.000
_refine_ls_structure_factor_coef Fsqd
_refine_ls_weighting_details 'calc w=1/[\s^2^(Fo^2^)+(0.0510P)^2^+2.7131P] where P=(Fo^2^+2Fc^2^)/3'
_refine_ls_weighting_scheme calc
_refine_ls_wR_factor_gt 0.1003
_refine_ls_wR_factor_ref 0.1058
_reflns_number_gt 1597
_reflns_number_total 1888
_reflns_threshold_expression >2sigma(I)
_cod_data_source_file ol016953z_s1.cif
_cod_data_source_block dwe24_5-in-paper
_cod_depositor_comments
;
The following automatic conversions were performed:

'_symmetry_cell_setting' value 'Monoclinic' changed to 'monoclinic'
according to /home/saulius/struct/CIF-dictionaries/cif_core.dic
dictionary named 'cif_core.dic' version 2.4.1 from 2010-06-29.

Automatic conversion script
Id: cif_fix_values 1715 2011-07-08 13:25:40Z adriana 
;
_cod_original_cell_volume 829.96(2)
_cod_original_sg_symbol_H-M P2(1)/c
_cod_database_code 1507430

loop_
_symmetry_equiv_pos_as_xyz
'x, y, z'
'-x, y+1/2, -z+1/2'
'-x, -y, -z'
'x, -y-1/2, z-1/2'

loop_
_atom_site_label
_atom_site_type_symbol
_atom_site_fract_x
_atom_site_fract_y
_atom_site_fract_z
_atom_site_U_iso_or_equiv
_atom_site_adp_type
_atom_site_occupancy
_atom_site_symmetry_multiplicity
_atom_site_calc_flag
_atom_site_refinement_flags
Se1 Se 0.22898(12) 0.40007(3) 0.91946(5) 0.03582(18) Uani 1 1 d .
Se2 Se -0.23333(12) 0.23050(3) 0.60204(5) 0.03481(17) Uani 1 1 d .
C1 C 0.0632(11) 0.3384(3) 0.7945(5) 0.0307(10) Uani 1 1 d .
C2 C -0.0622(11) 0.2969(3) 0.7175(5) 0.0306(10) Uani 1 1 d .
C3 C -0.4557(11) 0.3066(3) 0.4994(5) 0.0324(10) Uani 1 1 d .
H3A H -0.5675 0.2789 0.4309 0.039 Uiso 1 1 calc R
H3B H -0.5952 0.3325 0.5554 0.039 Uiso 1 1 calc R
C4 C -0.2724(10) 0.3677(3) 0.4383(5) 0.0293(10) Uani 1 1 d .
H4A H -0.1262 0.3421 0.3855 0.035 Uiso 1 1 calc R
H4B H -0.1692 0.3979 0.5066 0.035 Uiso 1 1 calc R
C5 C -0.4543(11) 0.4231(3) 0.3533(5) 0.0287(10) Uani 1 1 d .
H5A H -0.5763 0.3922 0.2924 0.034 Uiso 1 1 calc R
H5B H -0.5840 0.4532 0.4082 0.034 Uiso 1 1 calc R
C6 C 0.2698(11) 0.5205(3) 0.7230(5) 0.0329(10) Uani 1 1 d .
H6A H 0.1377 0.5505 0.7768 0.040 Uiso 1 1 calc R
H6B H 0.1504 0.4889 0.6621 0.040 Uiso 1 1 calc R
C7 C 0.4501(12) 0.4669(3) 0.8083(5) 0.0370(11) Uani 1 1 d .
H7A H 0.5830 0.4988 0.8628 0.044 Uiso 1 1 calc R
H7B H 0.5693 0.4338 0.7532 0.044 Uiso 1 1 calc R

loop_
_atom_site_aniso_label
_atom_site_aniso_U_11
_atom_site_aniso_U_22
_atom_site_aniso_U_33
_atom_site_aniso_U_23
_atom_site_aniso_U_13
_atom_site_aniso_U_12
Se1 0.0512(3) 0.0283(3) 0.0274(3) 0.00157(19) -0.0066(2) -0.0038(2)
Se2 0.0508(3) 0.0237(3) 0.0296(3) 0.00152(18) -0.0038(2) -0.0027(2)
C1 0.032(2) 0.026(2) 0.033(2) -0.0005(19) -0.0026(19) 0.0027(19)
C2 0.035(3) 0.029(2) 0.027(2) 0.0070(19) 0.0032(19) 0.000(2)
C3 0.032(2) 0.031(2) 0.034(3) 0.005(2) -0.003(2) -0.002(2)
C4 0.030(2) 0.029(2) 0.029(2) 0.0009(19) -0.0012(18) 0.0000(19)
C5 0.032(2) 0.024(2) 0.031(2) 0.0006(18) -0.0017(19) -0.0002(18)
C6 0.032(2) 0.026(2) 0.041(3) 0.003(2) -0.003(2) -0.0014(19)
C7 0.042(3) 0.034(3) 0.034(3) -0.001(2) -0.010(2) 0.002(2)

loop_
_atom_type_symbol
_atom_type_description
_atom_type_scat_dispersion_real
_atom_type_scat_dispersion_imag
_atom_type_scat_source
C C 0.0033 0.0016 'International Tables Vol C Tables 4.2.6.8 and 6.1.1.4'
H H 0.0000 0.0000 'International Tables Vol C Tables 4.2.6.8 and 6.1.1.4'
Se Se -0.0929 2.2259 'International Tables Vol C Tables 4.2.6.8 and 6.1.1.4'

loop_
_geom_angle_atom_site_label_1
_geom_angle_atom_site_label_2
_geom_angle_atom_site_label_3
_geom_angle
_geom_angle_site_symmetry_1
_geom_angle_site_symmetry_3
C1 Se1 C7 98.0(2) . .
C2 Se2 C3 98.6(2) . .
C2 C1 Se1 175.4(5) . .
C1 C2 Se2 176.6(5) . .
C4 C3 Se2 113.7(3) . .
C3 C4 C5 111.7(4) . .
C6 C5 C4 112.8(4) 3_566 .
C7 C6 C5 112.5(4) . 3_566
C6 C7 Se1 114.7(4) . .

loop_
_geom_bond_atom_site_label_1
_geom_bond_atom_site_label_2
_geom_bond_distance
_geom_bond_site_symmetry_2
Se1 C1 1.828(5) .
Se1 C7 1.947(6) .
Se2 C2 1.821(5) .
Se2 C3 1.961(5) .
C1 C2 1.208(7) .
C3 C4 1.506(7) .
C4 C5 1.534(6) .
C5 C6 1.534(7) 3_566
C6 C7 1.513(7) .
C6 C5 1.534(7) 3_566
